data_7158301
loop_
_publ_author_name
'Rithchumpon, Puracheth'
'Intakaew, Neeranuth'
'Khamto, Nopawit'
'Yimklan, Saranpong'
'Nimmanpipug, Piyarat'
'Thavornyutikarn, Praput'
'Meepowpan, Puttinan'

_publ_section_title
;
 Synthesis and application of methyl itaconate-anthracene adducts in
 configuration assignment of chiral secondary alcohols by <sup>1</sup>H
 NMR.
;
_journal_issue 41
_journal_name_full 'Organic &amp; biomolecular chemistry'
_journal_page_first 8955
_journal_page_last 8967
_journal_paper_doi 10.1039/d1ob01387d
_journal_volume 19
_journal_year 2021
_chemical_absolute_configuration rm
_chemical_formula_moiety 'C24 H26 O4'
_chemical_formula_sum 'C24 H26 O4'
_chemical_formula_weight 378.45
_space_group_crystal_system orthorhombic
_space_group_IT_number 19
_space_group_name_Hall 'P 2ac 2ab'
_space_group_name_H-M_alt 'P 21 21 21'
_atom_sites_solution_hydrogens geom
_atom_sites_solution_primary dual
_audit_creation_date 2021-07-03
_audit_creation_method
;
Olex2 1.3
(compiled 2020.11.12 svn.r5f609507 for OlexSys, GUI svn.r6272)
;
_audit_update_record
;
2021-07-02 deposited with the CCDC.	2021-09-16 downloaded from the CCDC.
;
_cell_angle_alpha 90
_cell_angle_beta 90
_cell_angle_gamma 90
_cell_formula_units_Z 4
_cell_length_a 10.0685(3)
_cell_length_b 10.1743(3)
_cell_length_c 20.3368(6)
_cell_measurement_reflns_used 8934
_cell_measurement_temperature 293(2)
_cell_measurement_theta_max 25.9420
_cell_measurement_theta_min 2.2370
_cell_volume 2083.30(11)
_computing_cell_refinement 'CrysAlisPro 1.171.39.46 (Rigaku OD, 2018)'
_computing_data_collection 'CrysAlisPro 1.171.39.46 (Rigaku OD, 2018)'
_computing_data_reduction 'CrysAlisPro 1.171.39.46 (Rigaku OD, 2018)'
_computing_molecular_graphics 'Olex2 1.3 (Dolomanov et al., 2009)'
_computing_publication_material 'Olex2 1.3 (Dolomanov et al., 2009)'
_computing_structure_refinement 'SHELXL 2018/3 (Sheldrick, 2015)'
_computing_structure_solution 'ShelXT (Sheldrick, 2015)'
_diffrn_ambient_temperature 293(2)
_diffrn_detector 'CCD plate'
_diffrn_detector_type HyPix3000
_diffrn_measured_fraction_theta_full 0.995
_diffrn_measured_fraction_theta_max 0.937
_diffrn_measurement_details
;
List of Runs (angles in degrees, time in seconds):

  # Type    Start    End  Width  t~exp~   \w     \q     \k     \f   Frames
#--------------------------------------------------------------------------
  1  \w    -72.00   3.00   0.50    8.00    --   -9.67 -42.00  -1.00  150
  2  \w    -44.00  36.00   0.50    8.00    --   10.38 -79.00-156.00  160
  3  \w    -21.00  54.00   0.50    8.00    --   -9.67  37.00 -60.00  150
  4  \w    -56.00  -9.00   0.50    8.00    --   -9.67 125.00  30.00   94
  5  \w    -47.00 -19.00   0.50    8.00    --   -9.67 124.00-147.00   56
  6  \w    -51.00  -7.00   0.50    8.00    --   -9.67 -57.00 150.00   88
  7  \w    -52.00  22.00   0.50    8.00    --   10.38 -42.00  -1.00  148
;
_diffrn_measurement_device 'four-circle diffractometer'
_diffrn_measurement_device_type 'SuperNova, Single source at offset/far, HyPix3000'
_diffrn_measurement_method '\w scans'
_diffrn_orient_matrix_type 'CrysAlisPro convention (1999,Acta A55,543-557)'
_diffrn_orient_matrix_UB_11 -0.0097203000
_diffrn_orient_matrix_UB_12 0.0054350000
_diffrn_orient_matrix_UB_13 -0.0344413000
_diffrn_orient_matrix_UB_21 -0.0354611000
_diffrn_orient_matrix_UB_22 0.0594954000
_diffrn_orient_matrix_UB_23 0.0047703000
_diffrn_orient_matrix_UB_31 0.0600820000
_diffrn_orient_matrix_UB_32 0.0359329000
_diffrn_orient_matrix_UB_33 -0.0027704000
_diffrn_radiation_monochromator mirror
_diffrn_radiation_probe x-ray
_diffrn_radiation_type MoK\a
_diffrn_radiation_wavelength 0.71073
_diffrn_reflns_av_R_equivalents 0.0466
_diffrn_reflns_av_unetI/netI 0.0411
_diffrn_reflns_Laue_measured_fraction_full 0.995
_diffrn_reflns_Laue_measured_fraction_max 0.937
_diffrn_reflns_limit_h_max 12
_diffrn_reflns_limit_h_min -12
_diffrn_reflns_limit_k_max 12
_diffrn_reflns_limit_k_min -12
_diffrn_reflns_limit_l_max 25
_diffrn_reflns_limit_l_min -25
_diffrn_reflns_number 16394
_diffrn_reflns_point_group_measured_fraction_full 0.992
_diffrn_reflns_point_group_measured_fraction_max 0.921
_diffrn_reflns_theta_full 25.242
_diffrn_reflns_theta_max 27.426
_diffrn_reflns_theta_min 2.238
_diffrn_source 'micro-focus sealed X-ray tube'
_diffrn_source_type 'SuperNova (Mo) X-ray Source'
_exptl_absorpt_coefficient_mu 0.081
_exptl_absorpt_correction_T_max 1.00000
_exptl_absorpt_correction_T_min 0.31744
_exptl_absorpt_correction_type multi-scan
_exptl_absorpt_process_details
;
CrysAlisPro 1.171.39.46 (Rigaku Oxford Diffraction, 2018)
Empirical absorption correction using spherical harmonics,
 implemented in SCALE3 ABSPACK scaling algorithm.
;
_exptl_crystal_colour 'clear light colourless'
_exptl_crystal_colour_lustre clear
_exptl_crystal_colour_modifier light
_exptl_crystal_colour_primary colourless
_exptl_crystal_density_diffrn 1.207
_exptl_crystal_description block
_exptl_crystal_F_000 808
_exptl_crystal_size_max 0.4
_exptl_crystal_size_mid 0.4
_exptl_crystal_size_min 0.3
_refine_diff_density_max 0.265
_refine_diff_density_min -0.176
_refine_diff_density_rms 0.047
_refine_ls_abs_structure_details
;
 Flack x determined using 1003 quotients [(I+)-(I-)]/[(I+)+(I-)]
 (Parsons, Flack and Wagner, Acta Cryst. B69 (2013) 249-259).
;
_refine_ls_abs_structure_Flack 0.3(6)
_refine_ls_extinction_coef 0.010(3)
_refine_ls_extinction_expression Fc^*^=kFc[1+0.001xFc^2^\l^3^/sin(2\q)]^-1/4^
_refine_ls_extinction_method 'SHELXL-2018/3 (Sheldrick 2018)'
_refine_ls_goodness_of_fit_ref 1.029
_refine_ls_hydrogen_treatment constr
_refine_ls_matrix_type full
_refine_ls_number_parameters 257
_refine_ls_number_reflns 4382
_refine_ls_number_restraints 0
_refine_ls_restrained_S_all 1.029
_refine_ls_R_factor_all 0.0760
_refine_ls_R_factor_gt 0.0523
_refine_ls_shift/su_max 0.000
_refine_ls_shift/su_mean 0.000
_refine_ls_structure_factor_coef Fsqd
_refine_ls_weighting_details 'w=1/[\s^2^(Fo^2^)+(0.0812P)^2^] where P=(Fo^2^+2Fc^2^)/3'
_refine_ls_weighting_scheme calc
_refine_ls_wR_factor_gt 0.1299
_refine_ls_wR_factor_ref 0.1456
_reflns_Friedel_coverage 0.727
_reflns_Friedel_fraction_full 0.987
_reflns_Friedel_fraction_max 0.899
_reflns_number_gt 3034
_reflns_number_total 4382
_reflns_threshold_expression 'I > 2\s(I)'
_cod_data_source_file d1ob01387d2.cif
_cod_data_source_block pm02as230519
_cod_depositor_comments 'Adding full bibliography for 7158301--7158304.cif.'
_cod_database_code 7158301
_shelx_shelxl_version_number 2018/3
_shelx_space_group_comment
;
The symmetry employed for this shelxl refinement is uniquely defined
by the following loop, which should always be used as a source of
symmetry information in preference to the above space-group names.
They are only intended as comments.
;
_shelx_estimated_absorpt_t_max 0.976
_shelx_estimated_absorpt_t_min 0.968
_reflns_odcompleteness_completeness 99.92
_reflns_odcompleteness_iscentric 1
_reflns_odcompleteness_theta 26.32
_olex2_refinement_description
;
1. Fixed Uiso
 At 1.2 times of:
  All C(H) groups, All C(H,H) groups
 At 1.5 times of:
  All C(H,H,H) groups
2.a Ternary CH refined with riding coordinates:
 C9(H9), C10(H10), C1'(H1')
2.b Secondary CH2 refined with riding coordinates:
 C13(H13A,H13B), C12(H12A,H12B), C3'(H3'A,H3'B)
2.c Aromatic/amide H refined with riding coordinates:
 C8(H8), C5(H5), C4(H4), C7(H7), C1(H1), C6(H6), C3(H3), C2(H2)
2.d Idealised Me refined as rotating group:
 C15(H15A,H15B,H15C), C2'(H2'A,H2'B,H2'C), C4'(H4'A,H4'B,H4'C)
;
_olex2_submission_special_instructions 'No special instructions were received'
_oxdiff_exptl_absorpt_empirical_details
;
Empirical correction (ABSPACK) includes:
- Absorption correction using spherical harmonics
- Frame scaling
;
_oxdiff_exptl_absorpt_empirical_full_max 1.688
_oxdiff_exptl_absorpt_empirical_full_min 0.468

loop_
_space_group_symop_operation_xyz
'x, y, z'
'-x+1/2, -y, z+1/2'
'-x, y+1/2, -z+1/2'
'x+1/2, -y+1/2, -z'

loop_
_atom_site_label
_atom_site_type_symbol
_atom_site_fract_x
_atom_site_fract_y
_atom_site_fract_z
_atom_site_U_iso_or_equiv
_atom_site_adp_type
_atom_site_occupancy
_atom_site_site_symmetry_order
_atom_site_calc_flag
_atom_site_refinement_flags_posn
_atom_site_refinement_flags_adp
_atom_site_refinement_flags_occupancy
_atom_site_disorder_assembly
_atom_site_disorder_group
O4 O 0.06936(19) 0.4474(2) 0.45716(11) 0.0646(6) Uani 1 1 d . . . . .
O2 O 0.3526(2) 0.51094(19) 0.65983(10) 0.0616(6) Uani 1 1 d . . . . .
O1 O 0.3343(2) 0.3071(2) 0.62013(11) 0.0711(7) Uani 1 1 d . . . . .
O3 O 0.1072(2) 0.5058(3) 0.56057(12) 0.0837(8) Uani 1 1 d . . . . .
C14 C 0.1471(3) 0.4656(3) 0.50942(15) 0.0497(7) Uani 1 1 d . . . . .
C8A C 0.5662(2) 0.4651(3) 0.45848(14) 0.0473(7) Uani 1 1 d . . . . .
C11 C 0.3904(2) 0.4768(3) 0.54436(13) 0.0435(6) Uani 1 1 d . . . . .
C16 C 0.3546(3) 0.4225(3) 0.61164(14) 0.0495(7) Uani 1 1 d . . . . .
C5A C 0.5771(3) 0.6013(3) 0.45573(14) 0.0490(7) Uani 1 1 d . . . . .
C13 C 0.2877(3) 0.4249(3) 0.49505(14) 0.0526(8) Uani 1 1 d . . . . .
H13A H 0.311376 0.455790 0.451471 0.063 Uiso 1 1 calc R U . . .
H13B H 0.292090 0.329674 0.494522 0.063 Uiso 1 1 calc R U . . .
C1A C 0.6298(3) 0.4677(3) 0.57330(13) 0.0512(7) Uani 1 1 d . . . . .
C9 C 0.5491(3) 0.6655(3) 0.52081(15) 0.0511(8) Uani 1 1 d . . . . .
H9 H 0.560765 0.761002 0.518534 0.061 Uiso 1 1 calc R U . . .
C4A C 0.6418(3) 0.6041(3) 0.57068(14) 0.0538(8) Uani 1 1 d . . . . .
C8 C 0.6114(3) 0.6622(4) 0.39749(15) 0.0619(9) Uani 1 1 d . . . . .
H8 H 0.618801 0.753246 0.395324 0.074 Uiso 1 1 calc R U . . .
C12 C 0.4057(3) 0.6282(3) 0.54113(15) 0.0502(7) Uani 1 1 d . . . . .
H12A H 0.343262 0.663830 0.509466 0.060 Uiso 1 1 calc R U . . .
H12B H 0.385650 0.665991 0.583790 0.060 Uiso 1 1 calc R U . . .
C5 C 0.5881(3) 0.3887(4) 0.40237(16) 0.0617(9) Uani 1 1 d . . . . .
H5 H 0.578980 0.297802 0.403647 0.074 Uiso 1 1 calc R U . . .
C10 C 0.5290(3) 0.4143(3) 0.52610(14) 0.0464(7) Uani 1 1 d . . . . .
H10 H 0.525899 0.318048 0.527206 0.056 Uiso 1 1 calc R U . . .
C4 C 0.7092(3) 0.3939(4) 0.61579(15) 0.0658(9) Uani 1 1 d . . . . .
H4 H 0.699956 0.303155 0.618562 0.079 Uiso 1 1 calc R U . . .
C7 C 0.6348(4) 0.5856(4) 0.34224(17) 0.0744(10) Uani 1 1 d . . . . .
H7 H 0.658188 0.625845 0.302854 0.089 Uiso 1 1 calc R U . . .
C15 C -0.0716(3) 0.4748(4) 0.4657(2) 0.0740(10) Uani 1 1 d . . . . .
H15A H -0.122263 0.420194 0.436540 0.111 Uiso 1 1 calc R U . . .
H15B H -0.088581 0.565571 0.455890 0.111 Uiso 1 1 calc R U . . .
H15C H -0.096721 0.456806 0.510342 0.111 Uiso 1 1 calc R U . . .
C1 C 0.7340(4) 0.6678(4) 0.61023(16) 0.0736(11) Uani 1 1 d . . . . .
H1 H 0.741160 0.758965 0.609397 0.088 Uiso 1 1 calc R U . . .
C6 C 0.6239(3) 0.4523(4) 0.34485(17) 0.0747(10) Uani 1 1 d . . . . .
H6 H 0.640818 0.403041 0.307261 0.090 Uiso 1 1 calc R U . . .
C3 C 0.8026(4) 0.4603(5) 0.65393(17) 0.0845(12) Uani 1 1 d . . . . .
H3 H 0.857391 0.412635 0.681973 0.101 Uiso 1 1 calc R U . . .
C1' C 0.3151(4) 0.4657(4) 0.72623(16) 0.0757(10) Uani 1 1 d . . . . .
H1' H 0.348591 0.376432 0.733518 0.091 Uiso 1 1 calc R U . . .
C2 C 0.8153(4) 0.5938(5) 0.65099(18) 0.0898(13) Uani 1 1 d . . . . .
H2 H 0.879221 0.635553 0.676580 0.108 Uiso 1 1 calc R U . . .
C3' C 0.3802(7) 0.5583(8) 0.7727(2) 0.148(2) Uani 1 1 d . . . . .
H3'A H 0.348693 0.646270 0.763053 0.178 Uiso 1 1 calc R U . . .
H3'B H 0.351001 0.536663 0.816881 0.178 Uiso 1 1 calc R U . . .
C2' C 0.1662(5) 0.4668(7) 0.7314(3) 0.146(2) Uani 1 1 d . . . . .
H2'A H 0.135007 0.555983 0.731241 0.219 Uiso 1 1 calc R U . . .
H2'B H 0.139704 0.424744 0.771563 0.219 Uiso 1 1 calc R U . . .
H2'C H 0.128791 0.420456 0.694697 0.219 Uiso 1 1 calc R U . . .
C4' C 0.5205(7) 0.5603(9) 0.7723(3) 0.187(3) Uani 1 1 d . . . . .
H4'A H 0.551165 0.599081 0.732031 0.281 Uiso 1 1 calc R U . . .
H4'B H 0.553602 0.472090 0.775670 0.281 Uiso 1 1 calc R U . . .
H4'C H 0.551956 0.611130 0.808880 0.281 Uiso 1 1 calc R U . . .

loop_
_atom_site_aniso_label
_atom_site_aniso_U_11
_atom_site_aniso_U_22
_atom_site_aniso_U_33
_atom_site_aniso_U_23
_atom_site_aniso_U_13
_atom_site_aniso_U_12
O4 0.0383(11) 0.0863(16) 0.0690(14) -0.0091(12) -0.0102(10) 0.0005(11)
O2 0.0672(14) 0.0665(13) 0.0511(12) -0.0039(11) 0.0032(11) -0.0078(11)
O1 0.0816(17) 0.0590(14) 0.0727(15) 0.0048(11) 0.0051(13) -0.0113(13)
O3 0.0466(12) 0.132(2) 0.0729(16) -0.0274(15) -0.0010(11) 0.0156(14)
C14 0.0375(14) 0.0515(16) 0.0600(18) -0.0022(15) -0.0003(14) -0.0012(14)
C8A 0.0294(13) 0.0600(18) 0.0524(17) -0.0043(15) -0.0044(11) 0.0073(14)
C11 0.0315(13) 0.0488(15) 0.0502(16) -0.0045(14) -0.0004(11) -0.0002(12)
C16 0.0361(14) 0.0561(18) 0.0562(18) -0.0007(15) -0.0041(13) -0.0031(14)
C5A 0.0358(14) 0.0635(19) 0.0477(17) 0.0035(15) -0.0020(12) 0.0034(14)
C13 0.0390(14) 0.0607(19) 0.0582(18) -0.0091(14) -0.0046(13) 0.0048(14)
C1A 0.0327(13) 0.077(2) 0.0440(15) -0.0002(16) 0.0047(12) 0.0022(15)
C9 0.0495(17) 0.0501(17) 0.0537(18) 0.0004(14) 0.0028(14) -0.0059(14)
C4A 0.0410(16) 0.074(2) 0.0465(17) -0.0035(15) 0.0048(13) -0.0092(16)
C8 0.0527(19) 0.078(2) 0.055(2) 0.0077(17) -0.0027(15) 0.0002(17)
C12 0.0429(16) 0.0494(16) 0.0584(18) -0.0014(14) 0.0036(13) 0.0029(13)
C5 0.0476(17) 0.077(2) 0.060(2) -0.0145(18) -0.0051(15) 0.0137(16)
C10 0.0358(14) 0.0467(15) 0.0568(18) -0.0021(13) 0.0023(13) 0.0055(12)
C4 0.0462(17) 0.100(3) 0.0512(18) 0.0088(18) 0.0027(15) 0.0117(18)
C7 0.070(2) 0.106(3) 0.0471(19) 0.007(2) 0.0019(17) 0.005(2)
C15 0.0359(15) 0.085(2) 0.101(3) -0.005(2) -0.0159(16) 0.0044(17)
C1 0.063(2) 0.101(3) 0.057(2) -0.0072(19) 0.0051(18) -0.032(2)
C6 0.061(2) 0.113(3) 0.050(2) -0.017(2) 0.0008(16) 0.015(2)
C3 0.0480(19) 0.154(4) 0.051(2) 0.020(3) -0.0085(16) -0.004(3)
C1' 0.080(2) 0.097(3) 0.0501(18) 0.0003(19) 0.0031(17) -0.011(2)
C2 0.064(2) 0.153(4) 0.053(2) 0.001(3) -0.0126(19) -0.033(3)
C3' 0.151(6) 0.227(6) 0.066(3) -0.025(4) 0.006(3) -0.046(5)
C2' 0.094(4) 0.242(7) 0.101(3) 0.015(4) 0.040(3) 0.006(4)
C4' 0.118(5) 0.335(11) 0.108(4) -0.051(6) -0.009(4) -0.072(7)

loop_
_atom_type_symbol
_atom_type_description
_atom_type_scat_dispersion_real
_atom_type_scat_dispersion_imag
_atom_type_scat_source
C C 0.0033 0.0016 'International Tables Vol C Tables 4.2.6.8 and 6.1.1.4'
H H 0.0000 0.0000 'International Tables Vol C Tables 4.2.6.8 and 6.1.1.4'
O O 0.0106 0.0060 'International Tables Vol C Tables 4.2.6.8 and 6.1.1.4'

loop_
_geom_angle_atom_site_label_1
_geom_angle_atom_site_label_2
_geom_angle_atom_site_label_3
_geom_angle
_geom_angle_site_symmetry_1
_geom_angle_site_symmetry_3
_geom_angle_publ_flag
C14 O4 C15 116.8(3) . . ?
C16 O2 C1' 117.8(3) . . ?
O4 C14 C13 111.1(3) . . ?
O3 C14 O4 123.2(3) . . ?
O3 C14 C13 125.7(3) . . ?
C5A C8A C5 120.5(3) . . ?
C5A C8A C10 113.3(2) . . ?
C5 C8A C10 126.2(3) . . ?
C16 C11 C13 107.7(2) . . ?
C16 C11 C12 115.0(2) . . ?
C16 C11 C10 106.0(2) . . ?
C13 C11 C12 112.4(2) . . ?
C13 C11 C10 107.7(2) . . ?
C12 C11 C10 107.7(2) . . ?
O2 C16 C11 114.9(2) . . ?
O1 C16 O2 123.5(3) . . ?
O1 C16 C11 121.6(3) . . ?
C8A C5A C9 112.5(2) . . ?
C8 C5A C8A 120.1(3) . . ?
C8 C5A C9 127.4(3) . . ?
C14 C13 C11 114.4(2) . . ?
C14 C13 H13A 108.7 . . ?
C14 C13 H13B 108.7 . . ?
C11 C13 H13A 108.7 . . ?
C11 C13 H13B 108.7 . . ?
H13A C13 H13B 107.6 . . ?
C4A C1A C10 113.3(3) . . ?
C4A C1A C4 120.6(3) . . ?
C4 C1A C10 126.1(3) . . ?
C5A C9 H9 111.5 . . ?
C5A C9 C4A 107.2(2) . . ?
C5A C9 C12 107.7(2) . . ?
C4A C9 H9 111.5 . . ?
C4A C9 C12 107.2(2) . . ?
C12 C9 H9 111.5 . . ?
C1A C4A C9 112.5(3) . . ?
C1 C4A C1A 120.0(3) . . ?
C1 C4A C9 127.4(3) . . ?
C5A C8 H8 120.5 . . ?
C5A C8 C7 119.0(3) . . ?
C7 C8 H8 120.5 . . ?
C11 C12 H12A 109.6 . . ?
C11 C12 H12B 109.6 . . ?
C9 C12 C11 110.3(2) . . ?
C9 C12 H12A 109.6 . . ?
C9 C12 H12B 109.6 . . ?
H12A C12 H12B 108.1 . . ?
C8A C5 H5 120.9 . . ?
C6 C5 C8A 118.1(3) . . ?
C6 C5 H5 120.9 . . ?
C8A C10 C11 107.1(2) . . ?
C8A C10 H10 111.7 . . ?
C11 C10 H10 111.7 . . ?
C1A C10 C8A 106.9(2) . . ?
C1A C10 C11 107.6(2) . . ?
C1A C10 H10 111.7 . . ?
C1A C4 H4 121.0 . . ?
C3 C4 C1A 118.1(4) . . ?
C3 C4 H4 121.0 . . ?
C8 C7 H7 119.5 . . ?
C6 C7 C8 121.0(3) . . ?
C6 C7 H7 119.5 . . ?
O4 C15 H15A 109.5 . . ?
O4 C15 H15B 109.5 . . ?
O4 C15 H15C 109.5 . . ?
H15A C15 H15B 109.5 . . ?
H15A C15 H15C 109.5 . . ?
H15B C15 H15C 109.5 . . ?
C4A C1 H1 120.4 . . ?
C2 C1 C4A 119.1(4) . . ?
C2 C1 H1 120.4 . . ?
C5 C6 H6 119.4 . . ?
C7 C6 C5 121.3(3) . . ?
C7 C6 H6 119.4 . . ?
C4 C3 H3 119.3 . . ?
C2 C3 C4 121.4(4) . . ?
C2 C3 H3 119.3 . . ?
O2 C1' H1' 109.8 . . ?
O2 C1' C3' 105.8(3) . . ?
O2 C1' C2' 108.5(3) . . ?
C3' C1' H1' 109.8 . . ?
C3' C1' C2' 113.0(4) . . ?
C2' C1' H1' 109.8 . . ?
C1 C2 H2 119.6 . . ?
C3 C2 C1 120.7(4) . . ?
C3 C2 H2 119.6 . . ?
C1' C3' H3'A 108.2 . . ?
C1' C3' H3'B 108.2 . . ?
H3'A C3' H3'B 107.3 . . ?
C4' C3' C1' 116.5(6) . . ?
C4' C3' H3'A 108.2 . . ?
C4' C3' H3'B 108.2 . . ?
C1' C2' H2'A 109.5 . . ?
C1' C2' H2'B 109.5 . . ?
C1' C2' H2'C 109.5 . . ?
H2'A C2' H2'B 109.5 . . ?
H2'A C2' H2'C 109.5 . . ?
H2'B C2' H2'C 109.5 . . ?
C3' C4' H4'A 109.5 . . ?
C3' C4' H4'B 109.5 . . ?
C3' C4' H4'C 109.5 . . ?
H4'A C4' H4'B 109.5 . . ?
H4'A C4' H4'C 109.5 . . ?
H4'B C4' H4'C 109.5 . . ?

loop_
_geom_bond_atom_site_label_1
_geom_bond_atom_site_label_2
_geom_bond_distance
_geom_bond_site_symmetry_2
_geom_bond_publ_flag
O4 C14 1.333(3) . ?
O4 C15 1.456(4) . ?
O2 C16 1.331(3) . ?
O2 C1' 1.476(4) . ?
O1 C16 1.204(3) . ?
O3 C14 1.188(3) . ?
C14 C13 1.504(4) . ?
C8A C5A 1.391(4) . ?
C8A C5 1.398(4) . ?
C8A C10 1.516(4) . ?
C11 C16 1.519(4) . ?
C11 C13 1.535(4) . ?
C11 C12 1.550(4) . ?
C11 C10 1.577(4) . ?
C5A C9 1.503(4) . ?
C5A C8 1.381(4) . ?
C13 H13A 0.9700 . ?
C13 H13B 0.9700 . ?
C1A C4A 1.394(4) . ?
C1A C10 1.499(4) . ?
C1A C4 1.396(4) . ?
C9 H9 0.9800 . ?
C9 C4A 1.513(4) . ?
C9 C12 1.549(4) . ?
C4A C1 1.389(4) . ?
C8 H8 0.9300 . ?
C8 C7 1.388(5) . ?
C12 H12A 0.9700 . ?
C12 H12B 0.9700 . ?
C5 H5 0.9300 . ?
C5 C6 1.384(5) . ?
C10 H10 0.9800 . ?
C4 H4 0.9300 . ?
C4 C3 1.393(5) . ?
C7 H7 0.9300 . ?
C7 C6 1.361(5) . ?
C15 H15A 0.9600 . ?
C15 H15B 0.9600 . ?
C15 H15C 0.9600 . ?
C1 H1 0.9300 . ?
C1 C2 1.387(5) . ?
C6 H6 0.9300 . ?
C3 H3 0.9300 . ?
C3 C2 1.366(6) . ?
C1' H1' 0.9800 . ?
C1' C3' 1.487(7) . ?
C1' C2' 1.503(6) . ?
C2 H2 0.9300 . ?
C3' H3'A 0.9700 . ?
C3' H3'B 0.9700 . ?
C3' C4' 1.413(9) . ?
C2' H2'A 0.9600 . ?
C2' H2'B 0.9600 . ?
C2' H2'C 0.9600 . ?
C4' H4'A 0.9600 . ?
C4' H4'B 0.9600 . ?
C4' H4'C 0.9600 . ?

loop_
_geom_torsion_atom_site_label_1
_geom_torsion_atom_site_label_2
_geom_torsion_atom_site_label_3
_geom_torsion_atom_site_label_4
_geom_torsion
_geom_torsion_site_symmetry_1
_geom_torsion_site_symmetry_2
_geom_torsion_site_symmetry_3
_geom_torsion_site_symmetry_4
_geom_torsion_publ_flag
O4 C14 C13 C11 163.9(2) . . . . ?
O2 C1' C3' C4' -63.3(8) . . . . ?
O3 C14 C13 C11 -17.9(5) . . . . ?
C8A C5A C9 C4A 55.3(3) . . . . ?
C8A C5A C9 C12 -59.7(3) . . . . ?
C8A C5A C8 C7 -0.1(5) . . . . ?
C8A C5 C6 C7 -1.4(5) . . . . ?
C16 O2 C1' C3' 153.8(4) . . . . ?
C16 O2 C1' C2' -84.8(5) . . . . ?
C16 C11 C13 C14 60.7(3) . . . . ?
C16 C11 C12 C9 118.4(3) . . . . ?
C16 C11 C10 C8A 179.0(2) . . . . ?
C16 C11 C10 C1A -66.4(3) . . . . ?
C5A C8A C5 C6 1.5(4) . . . . ?
C5A C8A C10 C11 60.0(3) . . . . ?
C5A C8A C10 C1A -55.0(3) . . . . ?
C5A C9 C4A C1A -55.8(3) . . . . ?
C5A C9 C4A C1 122.5(3) . . . . ?
C5A C9 C12 C11 57.4(3) . . . . ?
C5A C8 C7 C6 0.2(5) . . . . ?
C13 C11 C16 O2 -131.8(2) . . . . ?
C13 C11 C16 O1 50.6(4) . . . . ?
C13 C11 C12 C9 -117.9(3) . . . . ?
C13 C11 C10 C8A 64.0(3) . . . . ?
C13 C11 C10 C1A 178.6(3) . . . . ?
C1A C4A C1 C2 1.4(5) . . . . ?
C1A C4 C3 C2 1.1(5) . . . . ?
C9 C5A C8 C7 179.4(3) . . . . ?
C9 C4A C1 C2 -176.9(3) . . . . ?
C4A C1A C10 C8A 54.6(3) . . . . ?
C4A C1A C10 C11 -60.2(3) . . . . ?
C4A C1A C4 C3 -1.7(4) . . . . ?
C4A C9 C12 C11 -57.6(3) . . . . ?
C4A C1 C2 C3 -2.0(6) . . . . ?
C8 C5A C9 C4A -124.2(3) . . . . ?
C8 C5A C9 C12 120.8(3) . . . . ?
C8 C7 C6 C5 0.6(6) . . . . ?
C12 C11 C16 O2 -5.6(3) . . . . ?
C12 C11 C16 O1 176.8(3) . . . . ?
C12 C11 C13 C14 -67.0(3) . . . . ?
C12 C11 C10 C8A -57.4(3) . . . . ?
C12 C11 C10 C1A 57.2(3) . . . . ?
C12 C9 C4A C1A 59.5(3) . . . . ?
C12 C9 C4A C1 -122.1(3) . . . . ?
C5 C8A C5A C9 179.6(2) . . . . ?
C5 C8A C5A C8 -0.8(4) . . . . ?
C5 C8A C10 C11 -119.7(3) . . . . ?
C5 C8A C10 C1A 125.3(3) . . . . ?
C10 C8A C5A C9 -0.1(3) . . . . ?
C10 C8A C5A C8 179.5(2) . . . . ?
C10 C8A C5 C6 -178.8(3) . . . . ?
C10 C11 C16 O2 113.2(3) . . . . ?
C10 C11 C16 O1 -64.4(3) . . . . ?
C10 C11 C13 C14 174.6(3) . . . . ?
C10 C11 C12 C9 0.5(3) . . . . ?
C10 C1A C4A C9 0.3(3) . . . . ?
C10 C1A C4A C1 -178.2(3) . . . . ?
C10 C1A C4 C3 176.8(3) . . . . ?
C4 C1A C4A C9 179.0(2) . . . . ?
C4 C1A C4A C1 0.5(4) . . . . ?
C4 C1A C10 C8A -124.0(3) . . . . ?
C4 C1A C10 C11 121.2(3) . . . . ?
C4 C3 C2 C1 0.8(6) . . . . ?
C15 O4 C14 O3 -2.2(5) . . . . ?
C15 O4 C14 C13 176.1(3) . . . . ?
C1' O2 C16 O1 -4.0(4) . . . . ?
C1' O2 C16 C11 178.5(2) . . . . ?
C2' C1' C3' C4' 178.2(7) . . . . ?
